data_7156158
loop_
_publ_author_name
'Wang, Rui'
'Han, Jie'
'Li, Chenchen'
'Zhang, Jie'
'Liang, Yong'
'Wang, Tao'
'Zhang, Zunting'

_publ_section_title
;
 One-pot synthesis of 3-fluoroflavones via
 1-(2-hydroxyphenyl)-3-phenylpropane-1,3-diones and selectfluor at room
 temperature.
;
_journal_issue 14
_journal_name_full 'Organic &amp; biomolecular chemistry'
_journal_page_first 2479
_journal_page_last 2488
_journal_paper_doi 10.1039/C8OB00135A
_journal_volume 16
_journal_year 2018
_chemical_formula_sum 'C16 H10 F2 O3'
_chemical_formula_weight 288.24
_space_group_IT_number 2
_space_group_name_Hall '-P 1'
_space_group_name_H-M_alt 'P -1'
_symmetry_cell_setting triclinic
_symmetry_space_group_name_Hall '-P 1'
_symmetry_space_group_name_H-M 'P -1'
_atom_sites_solution_hydrogens geom
_atom_sites_solution_primary direct
_atom_sites_solution_secondary difmap
_audit_creation_method SHELXL-97
_audit_update_record
;
2017-11-06 deposited with the CCDC.
2018-03-13 downloaded from the CCDC.
;
_cell_angle_alpha 92.779(6)
_cell_angle_beta 104.832(6)
_cell_angle_gamma 93.958(6)
_cell_formula_units_Z 2
_cell_length_a 7.0746(17)
_cell_length_b 8.499(2)
_cell_length_c 10.459(2)
_cell_measurement_reflns_used 9268
_cell_measurement_temperature 153(2)
_cell_measurement_theta_max 68.314
_cell_measurement_theta_min 5.229
_cell_volume 605.0(2)
_computing_structure_refinement 'SHELXL-97 (Sheldrick, 1997)'
_computing_structure_solution 'SHELXS-97 (Sheldrick, 1990)'
_diffrn_ambient_temperature 153(2)
_diffrn_measured_fraction_theta_full 0.987
_diffrn_measured_fraction_theta_max 0.987
_diffrn_measurement_device_type 'Bruker APEX-II CCD'
_diffrn_radiation_monochromator graphite
_diffrn_radiation_source 'fine-focus sealed tube'
_diffrn_radiation_type CuK\a
_diffrn_radiation_wavelength 1.54178
_diffrn_reflns_av_R_equivalents 0.0533
_diffrn_reflns_av_sigmaI/netI 0.0386
_diffrn_reflns_limit_h_max 7
_diffrn_reflns_limit_h_min -8
_diffrn_reflns_limit_k_max 10
_diffrn_reflns_limit_k_min -10
_diffrn_reflns_limit_l_max 12
_diffrn_reflns_limit_l_min -12
_diffrn_reflns_number 14458
_diffrn_reflns_theta_full 68.31
_diffrn_reflns_theta_max 68.31
_diffrn_reflns_theta_min 5.23
_exptl_absorpt_coefficient_mu 1.108
_exptl_absorpt_correction_T_max 0.7321
_exptl_absorpt_correction_T_min 0.6072
_exptl_crystal_colour 'clear light colourless'
_exptl_crystal_density_diffrn 1.582
_exptl_crystal_density_method 'not measured'
_exptl_crystal_description block
_exptl_crystal_F_000 296
_exptl_crystal_size_max 0.50
_exptl_crystal_size_mid 0.40
_exptl_crystal_size_min 0.30
_refine_diff_density_max 0.348
_refine_diff_density_min -0.302
_refine_diff_density_rms 0.087
_refine_ls_extinction_coef 0.076(6)
_refine_ls_extinction_expression Fc^*^=kFc[1+0.001xFc^2^\l^3^/sin(2\q)]^-1/4^
_refine_ls_extinction_method SHELXL
_refine_ls_goodness_of_fit_ref 1.096
_refine_ls_hydrogen_treatment mixed
_refine_ls_matrix_type full
_refine_ls_number_parameters 192
_refine_ls_number_reflns 2204
_refine_ls_number_restraints 0
_refine_ls_restrained_S_all 1.096
_refine_ls_R_factor_all 0.0431
_refine_ls_R_factor_gt 0.0430
_refine_ls_shift/su_max 0.000
_refine_ls_shift/su_mean 0.000
_refine_ls_structure_factor_coef Fsqd
_refine_ls_weighting_details 'calc w=1/[\s^2^(Fo^2^)+(0.0633P)^2^+0.1768P] where P=(Fo^2^+2Fc^2^)/3'
_refine_ls_weighting_scheme calc
_refine_ls_wR_factor_gt 0.1112
_refine_ls_wR_factor_ref 0.1113
_reflns_number_gt 2180
_reflns_number_total 2204
_reflns_threshold_expression >2sigma(I)
_cod_data_source_file c8ob00135a2.cif
_cod_data_source_block s
_cod_depositor_comments 'Adding full bibliography for 7156158.cif.'
_cod_database_code 7156158

loop_
_symmetry_equiv_pos_as_xyz
'x, y, z'
'-x, -y, -z'

loop_
_atom_site_label
_atom_site_type_symbol
_atom_site_fract_x
_atom_site_fract_y
_atom_site_fract_z
_atom_site_U_iso_or_equiv
_atom_site_adp_type
_atom_site_occupancy
_atom_site_symmetry_multiplicity
_atom_site_calc_flag
_atom_site_refinement_flags
C1 C 0.59208(18) 0.26788(14) 0.31130(12) 0.0212(3) Uani 1 1 d .
C2 C 0.66864(19) 0.17850(15) 0.41131(13) 0.0234(3) Uani 1 1 d .
C3 C 0.77532(18) 0.23765(15) 0.54414(13) 0.0222(3) Uani 1 1 d .
C4 C 0.89861(17) 0.49826(15) 0.68094(12) 0.0214(3) Uani 1 1 d .
C5 C 0.91342(18) 0.66090(16) 0.68449(13) 0.0229(3) Uani 1 1 d .
C6 C 0.83212(18) 0.74527(15) 0.57691(13) 0.0242(3) Uani 1 1 d .
H6 H 0.8448 0.8576 0.5838 0.029 Uiso 1 1 calc R
C7 C 0.73230(18) 0.66297(15) 0.45941(13) 0.0233(3) Uani 1 1 d .
H7 H 0.6754 0.7178 0.3839 0.028 Uiso 1 1 calc R
C8 C 0.71603(18) 0.49858(15) 0.45305(13) 0.0206(3) Uani 1 1 d .
C9 C 0.79593(17) 0.41175(15) 0.56130(13) 0.0207(3) Uani 1 1 d .
C10 C 0.50157(19) 0.30559(15) 0.07057(13) 0.0256(3) Uani 1 1 d .
H10 H 0.5894 0.3985 0.0875 0.031 Uiso 1 1 calc R
C11 C 0.3931(2) 0.26014(17) -0.05741(13) 0.0298(3) Uani 1 1 d .
H11 H 0.4058 0.3228 -0.1280 0.036 Uiso 1 1 calc R
C12 C 0.2660(2) 0.12377(17) -0.08355(14) 0.0299(3) Uani 1 1 d .
H12 H 0.1909 0.0936 -0.1715 0.036 Uiso 1 1 calc R
C13 C 0.24923(19) 0.03191(16) 0.01965(14) 0.0284(3) Uani 1 1 d .
H13 H 0.1645 -0.0627 0.0018 0.034 Uiso 1 1 calc R
C14 C 0.35516(19) 0.07708(16) 0.14882(13) 0.0256(3) Uani 1 1 d .
H14 H 0.3414 0.0144 0.2192 0.031 Uiso 1 1 calc R
C15 C 0.48183(18) 0.21467(15) 0.17507(12) 0.0219(3) Uani 1 1 d .
C16 C 0.8620(2) 0.37407(18) 0.86936(14) 0.0341(4) Uani 1 1 d .
H16A H 0.7634 0.2932 0.8170 0.051 Uiso 1 1 calc R
H16B H 0.7963 0.4636 0.8951 0.051 Uiso 1 1 calc R
H16C H 0.9380 0.3292 0.9491 0.051 Uiso 1 1 calc R
F1 F 0.65036(13) 0.01984(9) 0.38951(8) 0.0338(3) Uani 1 1 d .
F2 F 1.01459(12) 0.74175(9) 0.79877(8) 0.0304(3) Uani 1 1 d .
O1 O 0.61583(13) 0.42824(10) 0.33141(9) 0.0228(3) Uani 1 1 d .
O2 O 0.84024(15) 0.14788(11) 0.63017(9) 0.0309(3) Uani 1 1 d .
O3 O 0.99138(13) 0.42728(11) 0.79133(9) 0.0271(3) Uani 1 1 d .

loop_
_atom_site_aniso_label
_atom_site_aniso_U_11
_atom_site_aniso_U_22
_atom_site_aniso_U_33
_atom_site_aniso_U_23
_atom_site_aniso_U_13
_atom_site_aniso_U_12
C1 0.0211(6) 0.0186(6) 0.0251(7) 0.0019(5) 0.0083(5) 0.0023(5)
C2 0.0266(6) 0.0175(6) 0.0267(7) 0.0018(5) 0.0077(5) 0.0023(5)
C3 0.0228(6) 0.0222(6) 0.0236(6) 0.0043(5) 0.0088(5) 0.0038(5)
C4 0.0185(6) 0.0249(7) 0.0221(6) 0.0036(5) 0.0071(5) 0.0037(5)
C5 0.0207(6) 0.0256(7) 0.0220(6) -0.0022(5) 0.0058(5) 0.0014(5)
C6 0.0247(6) 0.0200(6) 0.0290(7) 0.0008(5) 0.0092(5) 0.0021(5)
C7 0.0245(6) 0.0213(7) 0.0250(7) 0.0045(5) 0.0068(5) 0.0048(5)
C8 0.0190(6) 0.0226(6) 0.0206(6) 0.0008(5) 0.0062(5) 0.0017(5)
C9 0.0190(6) 0.0221(7) 0.0231(6) 0.0036(5) 0.0082(5) 0.0033(5)
C10 0.0277(7) 0.0219(6) 0.0272(7) 0.0027(5) 0.0065(5) 0.0028(5)
C11 0.0358(7) 0.0301(7) 0.0234(7) 0.0046(5) 0.0060(5) 0.0069(6)
C12 0.0286(7) 0.0319(7) 0.0260(7) -0.0031(5) 0.0009(5) 0.0075(5)
C13 0.0235(6) 0.0261(7) 0.0333(7) -0.0035(5) 0.0046(5) 0.0008(5)
C14 0.0246(6) 0.0248(7) 0.0278(7) 0.0026(5) 0.0072(5) 0.0028(5)
C15 0.0214(6) 0.0212(6) 0.0235(6) 0.0009(5) 0.0055(5) 0.0058(5)
C16 0.0451(8) 0.0338(8) 0.0261(7) 0.0071(6) 0.0134(6) 0.0030(6)
F1 0.0491(5) 0.0169(4) 0.0309(5) 0.0020(3) 0.0018(4) 0.0045(3)
F2 0.0343(5) 0.0283(4) 0.0244(4) -0.0050(3) 0.0017(3) 0.0007(3)
O1 0.0269(5) 0.0187(5) 0.0211(5) 0.0017(3) 0.0030(4) 0.0022(4)
O2 0.0433(6) 0.0229(5) 0.0253(5) 0.0073(4) 0.0047(4) 0.0065(4)
O3 0.0276(5) 0.0309(5) 0.0215(5) 0.0069(4) 0.0031(4) 0.0037(4)

loop_
_atom_type_symbol
_atom_type_description
_atom_type_scat_dispersion_real
_atom_type_scat_dispersion_imag
_atom_type_scat_source
C C 0.0181 0.0091 'International Tables Vol C Tables 4.2.6.8 and 6.1.1.4'
H H 0.0000 0.0000 'International Tables Vol C Tables 4.2.6.8 and 6.1.1.4'
F F 0.0727 0.0534 'International Tables Vol C Tables 4.2.6.8 and 6.1.1.4'
O O 0.0492 0.0322 'International Tables Vol C Tables 4.2.6.8 and 6.1.1.4'

loop_
_geom_angle_atom_site_label_1
_geom_angle_atom_site_label_2
_geom_angle_atom_site_label_3
_geom_angle
C2 C1 O1 119.52(12)
C2 C1 C15 127.96(12)
O1 C1 C15 112.51(10)
C1 C2 F1 119.24(12)
C1 C2 C3 125.55(12)
F1 C2 C3 115.20(11)
O2 C3 C2 121.54(12)
O2 C3 C9 125.56(12)
C2 C3 C9 112.90(11)
O3 C4 C5 118.41(12)
O3 C4 C9 122.75(12)
C5 C4 C9 118.77(12)
F2 C5 C4 118.06(11)
F2 C5 C6 118.54(12)
C4 C5 C6 123.39(12)
C7 C6 C5 118.64(12)
C6 C7 C8 119.10(12)
O1 C8 C7 114.47(11)
O1 C8 C9 122.64(11)
C7 C8 C9 122.89(12)
C8 C9 C4 117.21(12)
C8 C9 C3 118.99(12)
C4 C9 C3 123.76(12)
C11 C10 C15 119.92(12)
C10 C11 C12 120.56(13)
C13 C12 C11 119.54(12)
C12 C13 C14 120.55(12)
C13 C14 C15 119.84(12)
C14 C15 C10 119.56(12)
C14 C15 C1 121.11(11)
C10 C15 C1 119.31(11)
C1 O1 C8 120.38(10)
C4 O3 C16 113.38(10)

loop_
_geom_bond_atom_site_label_1
_geom_bond_atom_site_label_2
_geom_bond_distance
C1 C2 1.3447(19)
C1 O1 1.3610(15)
C1 C15 1.4706(18)
C2 F1 1.3483(15)
C2 C3 1.4475(19)
C3 O2 1.2272(16)
C3 C9 1.4745(18)
C4 O3 1.3645(16)
C4 C5 1.3770(19)
C4 C9 1.4162(19)
C5 F2 1.3519(15)
C5 C6 1.3837(19)
C6 C7 1.3792(19)
C7 C8 1.3908(19)
C8 O1 1.3727(15)
C8 C9 1.3989(18)
C10 C11 1.3829(19)
C10 C15 1.3987(19)
C11 C12 1.388(2)
C12 C13 1.387(2)
C13 C14 1.3876(19)
C14 C15 1.3943(19)
C16 O3 1.4387(17)
